data_7044967
loop_
_publ_author_name
'Rachuri, Yadagiri'
'Subhagan, Sreevalsa'
'Parmar, Bhavesh'
'Bisht, Kamal Kumar'
'Suresh, Eringathodi'

_publ_section_title
;
 Selective and reversible adsorption of cationic dyes by mixed ligand
 Zn(ii) coordination polymers synthesized by reactant ratio modulation.
;
_journal_issue 3
_journal_name_full 'Dalton transactions (Cambridge, England : 2003)'
_journal_page_first 898
_journal_page_last 908
_journal_paper_doi 10.1039/c7dt03667a
_journal_volume 47
_journal_year 2018
_chemical_formula_moiety 'C54 H44 N12 O18 Zn5, 11(C H4 O), 4(H2 O)'
_chemical_formula_sum 'C65 H96 N12 O33 Zn5'
_chemical_formula_weight 1900.38
_space_group_crystal_system triclinic
_space_group_IT_number 2
_space_group_name_Hall '-P 1'
_space_group_name_H-M_alt 'P -1'
_symmetry_space_group_name_Hall '-P 1'
_symmetry_space_group_name_H-M 'P -1'
_atom_sites_solution_hydrogens mixed
_atom_sites_solution_primary direct
_atom_sites_solution_secondary difmap
_audit_creation_date 2017-11-28
_audit_creation_method
;
Olex2 1.2-beta
(compiled 2017.08.10 svn.r3458 for OlexSys, GUI svn.r5381)
;
_audit_update_record
;
2017-11-30 deposited with the CCDC.
2017-12-06 downloaded from the CCDC.
;
_cell_angle_alpha 85.079(3)
_cell_angle_beta 83.258(3)
_cell_angle_gamma 64.713(3)
_cell_formula_units_Z 1
_cell_length_a 10.3241(17)
_cell_length_b 11.0585(18)
_cell_length_c 19.221(3)
_cell_measurement_reflns_used 2644
_cell_measurement_temperature 150(2)
_cell_measurement_theta_max 25.38
_cell_measurement_theta_min 2.19
_cell_volume 1968.9(6)
_computing_cell_refinement 'BRUKER SMART'
_computing_data_collection 'BRUKER SMART'
_computing_data_reduction 'BRUKER SAINT'
_computing_molecular_graphics 'Olex2 (Dolomanov et al., 2009)'
_computing_publication_material 'Olex2 (Dolomanov et al., 2009)'
_computing_structure_refinement 'ShelXL 2017/1 (Sheldrick, 2015)'
_computing_structure_solution 'SHELXS (Sheldrick, 2015)'
_diffrn_ambient_temperature 150.15
_diffrn_measured_fraction_theta_full 0.992
_diffrn_measured_fraction_theta_max 0.992
_diffrn_measurement_device_type 'BRUKER SMART APEX CCD DIFFARCTOMETER'
_diffrn_measurement_method OMEGA-PHISCAN
_diffrn_radiation_type MoK\a
_diffrn_radiation_wavelength 0.71073
_diffrn_reflns_av_R_equivalents 0.0579
_diffrn_reflns_av_unetI/netI 0.0996
_diffrn_reflns_Laue_measured_fraction_full 0.992
_diffrn_reflns_Laue_measured_fraction_max 0.992
_diffrn_reflns_limit_h_max 12
_diffrn_reflns_limit_h_min -12
_diffrn_reflns_limit_k_max 13
_diffrn_reflns_limit_k_min -12
_diffrn_reflns_limit_l_max 22
_diffrn_reflns_limit_l_min -22
_diffrn_reflns_number 14187
_diffrn_reflns_point_group_measured_fraction_full 0.992
_diffrn_reflns_point_group_measured_fraction_max 0.992
_diffrn_reflns_theta_full 24.999
_diffrn_reflns_theta_max 24.999
_diffrn_reflns_theta_min 2.038
_diffrn_source 'fine-focus sealed tube'
_exptl_absorpt_coefficient_mu 1.596
_exptl_absorpt_correction_T_max 0.9397
_exptl_absorpt_correction_T_min 0.7437
_exptl_absorpt_correction_type multi-scan
_exptl_absorpt_process_details 'BRUKER SADABS'
_exptl_crystal_colour Colourless
_exptl_crystal_density_diffrn 1.603
_exptl_crystal_density_method 'not measured'
_exptl_crystal_description Plates
_exptl_crystal_F_000 984
_exptl_crystal_size_max 0.2
_exptl_crystal_size_mid 0.11
_exptl_crystal_size_min 0.04
_refine_diff_density_max 1.518
_refine_diff_density_min -1.932
_refine_diff_density_rms 0.162
_refine_ls_extinction_method none
_refine_ls_goodness_of_fit_ref 1.123
_refine_ls_hydrogen_treatment constr
_refine_ls_matrix_type full
_refine_ls_number_parameters 450
_refine_ls_number_reflns 6892
_refine_ls_number_restraints 334
_refine_ls_restrained_S_all 1.098
_refine_ls_R_factor_all 0.1104
_refine_ls_R_factor_gt 0.0877
_refine_ls_shift/su_max 0.000
_refine_ls_shift/su_mean 0.000
_refine_ls_structure_factor_coef Fsqd
_refine_ls_weighting_details 'w=1/[\s^2^(Fo^2^)+(0.0860P)^2^+12.6170P] where P=(Fo^2^+2Fc^2^)/3'
_refine_ls_weighting_scheme calc
_refine_ls_wR_factor_gt 0.1998
_refine_ls_wR_factor_ref 0.2101
_reflns_number_gt 5337
_reflns_number_total 6892
_reflns_threshold_expression 'I > 2\s(I)'
_cod_data_source_file c7dt03667a2.cif
_cod_data_source_block cp2_sq
_cod_depositor_comments
;
The following automatic conversions were performed:

'_exptl_absorpt_correction_type' value 'MULTI-SCAN' changed to
'multi-scan' according to
/home/data/users/saulius/crontab/automatic-downloads/rss-feeds/RSC/lib/dictionaries/cif_core.dic
dictionary named 'cif_core.dic' version 2.4.2 from 2011-04-26.

Automatic conversion script
Id: cif_fix_values 4973 2017-02-22 13:04:09Z antanas 

 Adding full bibliography for 7044966--7044967.cif.
;
_cod_database_code 7044967
_shelx_shelxl_version_number 2017/1
_shelx_space_group_comment
;
The symmetry employed for this shelxl refinement is uniquely defined
by the following loop, which should always be used as a source of
symmetry information in preference to the above space-group names.
They are only intended as comments.
;
_shelx_estimated_absorpt_t_max 0.939
_shelx_estimated_absorpt_t_min 0.741
_olex2_refinement_description
;
1. Fixed Uiso
 At 1.2 times of:
  All C(H) groups
 At 1.5 times of:
  All C(H,H,H) groups, All O(H) groups, All O(H,H) groups, All O(H,H,H) groups
2. Restrained distances
 O1AA-C1AA
 1.4 with sigma of 0.02
3. Rigid body (RIGU) restrains
 All non-hydrogen atoms
 with sigma for 1-2 distances of 0.005 and sigma for 1-3 distances of 0.005
4. Others
 Fixed Sof: H7A(0.5) H7C(0.5) O1AA(0.5) H1AA(0.5) C1AA(0.5) H1AB(0.5)
 H1AC(0.5) H1AD(0.5)
5.a Riding coordinates:
 O8(H8), O9(H9), O1AA(H1AA), C1AA(H1AB,H1AC,H1AD), O10(H10A,H10B), O11(H11A,
 H11B)
5.b Rotating group:
 O7(H7A,H7B,H7C)
5.c Aromatic/amide H refined with riding coordinates:
 C3(H3), C5(H5), C7(H7), C10(H10), C11(H11), C13(H13), C14(H14), C15(H15),
 C16(H16), C17(H17), C19(H19), C20(H20), C21(H21), C22(H22), C24(H24), C25(H25),
  C26(H26), C27(H27)
5.d Idealised Me refined as rotating group:
 C0AA(H0AB,H0AC,H0AD)
5.e Idealised tetrahedral OH refined as rotating group:
 O0AA(H0AA)
;
_olex2_submission_special_instructions 'No special instructions were received'

loop_
_space_group_symop_operation_xyz
'x, y, z'
'-x, -y, -z'

loop_
_atom_site_label
_atom_site_type_symbol
_atom_site_fract_x
_atom_site_fract_y
_atom_site_fract_z
_atom_site_U_iso_or_equiv
_atom_site_adp_type
_atom_site_occupancy
_atom_site_site_symmetry_order
_atom_site_calc_flag
_atom_site_refinement_flags_posn
_atom_site_refinement_flags_adp
_atom_site_refinement_flags_occupancy
Zn1 Zn 0.44599(9) 0.76706(8) 0.89351(5) 0.0106(2) Uani 1 1 d . U .
Zn2 Zn 0.77240(9) 0.49802(8) 0.91037(5) 0.0108(2) Uani 1 1 d . U .
Zn3 Zn 0.500000 0.500000 1.000000 0.0106(3) Uani 1 2 d S TU P
O1 O 0.5513(5) 0.8676(5) 0.9202(3) 0.0135(12) Uani 1 1 d . U .
O2 O 0.7552(6) 0.6844(5) 0.9235(3) 0.0189(13) Uani 1 1 d . U .
O3 O 0.6061(5) 1.2980(5) 0.9792(3) 0.0135(12) Uani 1 1 d . U .
O4 O 0.7996(6) 1.3049(5) 0.9153(3) 0.0135(12) Uani 1 1 d . U .
O5 O 1.2202(5) 0.7037(5) 0.8817(3) 0.0159(12) Uani 1 1 d . U .
O6 O 1.2362(5) 0.8876(5) 0.9054(3) 0.0136(12) Uani 1 1 d . U .
O7 O 0.9857(6) 0.4314(6) 0.9376(3) 0.0235(14) Uani 1 1 d . U .
H7A H 0.984855 0.458683 0.979103 0.035 Uiso 0.5 1 d GR . .
H7B H 1.032716 0.465082 0.907153 0.035 Uiso 1 1 d GR . .
H7C H 1.032685 0.345542 0.930084 0.035 Uiso 0.5 1 d GR . .
O8 O 0.5504(5) 0.5709(5) 0.9027(3) 0.0090(11) Uani 1 1 d . U .
H8 H 0.520983 0.547043 0.869046 0.013 Uiso 1 1 d R . .
O9 O 0.6938(5) 0.5062(5) 1.0244(3) 0.0130(12) Uani 1 1 d . U .
H9 H 0.732964 0.431003 1.046167 0.019 Uiso 1 1 d R . .
N1 N 0.4709(7) 0.8068(7) 0.7834(4) 0.0164(14) Uani 1 1 d . U .
N2 N 0.5015(11) 0.9958(9) 0.5371(4) 0.045(2) Uani 1 1 d . U .
N3 N 0.8204(7) 0.5036(6) 0.8011(4) 0.0176(15) Uani 1 1 d . U .
N4 N 0.8364(11) 0.6664(9) 0.5508(4) 0.049(3) Uani 1 1 d . U .
N5 N 0.8320(11) 0.6712(9) 0.4759(4) 0.049(3) Uani 1 1 d . U .
N6 N 0.8440(10) 0.8381(9) 0.2258(4) 0.041(2) Uani 1 1 d . U .
C1 C 0.6845(8) 0.8088(7) 0.9234(4) 0.0108(15) Uani 1 1 d . U .
C2 C 0.7690(8) 0.8910(7) 0.9237(4) 0.0095(15) Uani 1 1 d . U .
C3 C 0.7027(8) 1.0274(7) 0.9350(4) 0.0118(16) Uani 1 1 d . U .
H3 H 0.601422 1.071661 0.945278 0.014 Uiso 1 1 calc R . .
C4 C 0.7866(8) 1.0976(7) 0.9311(4) 0.0078(15) Uiso 1 1 d . U .
C5 C 0.9350(8) 1.0319(7) 0.9173(4) 0.0102(16) Uani 1 1 d . U .
H5 H 0.991386 1.081542 0.913841 0.012 Uiso 1 1 calc R . .
C6 C 1.0011(8) 0.8967(7) 0.9084(4) 0.0101(15) Uani 1 1 d . U .
C7 C 0.9189(8) 0.8248(8) 0.9119(4) 0.0113(16) Uani 1 1 d . U .
H7 H 0.964014 0.730785 0.906426 0.014 Uiso 1 1 calc R . .
C8 C 0.7243(8) 1.2464(7) 0.9420(4) 0.0105(16) Uiso 1 1 d . U .
C9 C 1.1628(8) 0.8229(8) 0.8974(4) 0.0124(16) Uani 1 1 d . U .
C10 C 0.4993(9) 0.9108(9) 0.7576(5) 0.0244(19) Uani 1 1 d . U .
H10 H 0.514665 0.964103 0.789139 0.029 Uiso 1 1 calc R . .
C11 C 0.5065(10) 0.9421(9) 0.6870(5) 0.031(2) Uani 1 1 d . U .
H11 H 0.525411 1.016793 0.670191 0.037 Uiso 1 1 calc R . .
C12 C 0.4859(11) 0.8631(10) 0.6397(5) 0.031(2) Uani 1 1 d . U .
C13 C 0.4600(10) 0.7566(9) 0.6669(5) 0.030(2) Uani 1 1 d . U .
H13 H 0.445443 0.700780 0.636618 0.036 Uiso 1 1 calc R . .
C14 C 0.4551(10) 0.7300(9) 0.7383(5) 0.025(2) Uani 1 1 d . U .
H14 H 0.439850 0.653896 0.756166 0.030 Uiso 1 1 calc R . .
C15 C 0.4906(11) 0.8920(10) 0.5644(5) 0.033(2) Uani 1 1 d . U .
H15 H 0.485183 0.830479 0.534528 0.040 Uiso 1 1 calc R . .
C16 C 0.8432(10) 0.6054(9) 0.7680(5) 0.028(2) Uani 1 1 d . U .
H16 H 0.855665 0.666463 0.795490 0.034 Uiso 1 1 calc R . .
C17 C 0.8497(11) 0.6262(10) 0.6965(5) 0.035(2) Uani 1 1 d . U .
H17 H 0.865713 0.700156 0.675555 0.042 Uiso 1 1 calc R . .
C18 C 0.8326(10) 0.5383(10) 0.6550(5) 0.029(2) Uani 1 1 d . U .
C19 C 0.8134(11) 0.4305(10) 0.6887(5) 0.035(2) Uani 1 1 d . U .
H19 H 0.803089 0.366990 0.662252 0.042 Uiso 1 1 calc R . .
C20 C 0.8092(10) 0.4156(9) 0.7608(5) 0.028(2) Uani 1 1 d . U .
H20 H 0.798021 0.339954 0.782851 0.034 Uiso 1 1 calc R . .
C21 C 0.8322(11) 0.5600(10) 0.5790(5) 0.039(3) Uani 1 1 d . U .
H21 H 0.828870 0.494915 0.550915 0.046 Uiso 1 1 calc R . .
C22 C 0.8413(12) 0.7759(11) 0.4479(5) 0.041(3) Uani 1 1 d . U .
H22 H 0.848702 0.838857 0.475959 0.049 Uiso 1 1 calc R . .
C23 C 0.8403(11) 0.7981(10) 0.3720(5) 0.035(2) Uani 1 1 d . U .
C24 C 0.8727(12) 0.8992(10) 0.3378(5) 0.038(2) Uani 1 1 d . U .
H24 H 0.893032 0.957597 0.363619 0.046 Uiso 1 1 calc R . .
C25 C 0.8749(12) 0.9131(11) 0.2656(5) 0.042(3) Uani 1 1 d . U .
H25 H 0.900240 0.980729 0.242865 0.051 Uiso 1 1 calc R . .
C26 C 0.8096(13) 0.7426(12) 0.2589(6) 0.047(3) Uani 1 1 d . U .
H26 H 0.785917 0.688775 0.231440 0.056 Uiso 1 1 calc R . .
C27 C 0.8066(12) 0.7176(11) 0.3309(6) 0.042(3) Uani 1 1 d . U .
H27 H 0.782468 0.648158 0.351902 0.050 Uiso 1 1 calc R . .
O1AA O 1.1303(15) 0.5389(14) 0.8221(8) 0.041(4) Uani 0.5 1 d D U .
H1AA H 1.157972 0.557003 0.857634 0.061 Uiso 0.5 1 d R . .
C1AA C 1.173(4) 0.605(3) 0.7598(11) 0.087(11) Uani 0.5 1 d D U .
H1AB H 1.163627 0.566131 0.717570 0.131 Uiso 0.5 1 d R . .
H1AC H 1.107067 0.700231 0.760010 0.131 Uiso 0.5 1 d R . .
H1AD H 1.271727 0.594231 0.760010 0.131 Uiso 0.5 1 d R . .
O0AA O 0.5005(14) 0.5965(12) 1.1966(5) 0.088(3) Uani 1 1 d . U .
H0AA H 0.564819 0.519466 1.204055 0.131 Uiso 1 1 calc GR . .
C0AA C 0.4819(13) 0.6760(13) 1.2525(6) 0.053(3) Uani 1 1 d . U .
H0AB H 0.491840 0.757728 1.234863 0.079 Uiso 1 1 calc GR . .
H0AC H 0.554976 0.626536 1.285084 0.079 Uiso 1 1 calc GR . .
H0AD H 0.385963 0.699716 1.276860 0.079 Uiso 1 1 calc GR . .
O10 O 0.8216(6) 0.8310(5) 0.0878(3) 0.0191(13) Uani 1 1 d . U .
H10A H 0.832507 0.842417 0.130621 0.029 Uiso 1 1 d R . .
H10B H 0.754687 0.802047 0.092161 0.029 Uiso 1 1 d R . .
O11 O 0.6320(7) 0.7220(6) 1.0899(4) 0.0355(17) Uani 1 1 d . U .
H11A H 0.568488 0.696056 1.111122 0.053 Uiso 1 1 d R . .
H11B H 0.705568 0.648156 1.078172 0.053 Uiso 1 1 d R . .

loop_
_atom_site_aniso_label
_atom_site_aniso_U_11
_atom_site_aniso_U_22
_atom_site_aniso_U_33
_atom_site_aniso_U_23
_atom_site_aniso_U_13
_atom_site_aniso_U_12
Zn1 0.0045(4) 0.0065(5) 0.0189(5) 0.0009(4) -0.0025(4) -0.0005(4)
Zn2 0.0068(5) 0.0055(4) 0.0190(5) -0.0005(4) 0.0006(4) -0.0020(4)
Zn3 0.0072(6) 0.0080(6) 0.0156(7) 0.0001(5) 0.0002(5) -0.0027(5)
O1 0.006(2) 0.012(3) 0.022(3) -0.003(2) 0.002(2) -0.004(2)
O2 0.017(3) 0.007(3) 0.033(4) -0.003(2) 0.002(3) -0.005(2)
O3 0.007(3) 0.007(3) 0.025(3) 0.000(2) 0.004(2) -0.004(2)
O4 0.012(3) 0.003(3) 0.025(3) -0.001(2) 0.002(2) -0.003(2)
O5 0.008(3) 0.008(3) 0.025(3) -0.002(2) 0.001(2) 0.002(2)
O6 0.002(3) 0.009(3) 0.026(3) 0.002(2) -0.003(2) 0.001(2)
O7 0.010(3) 0.017(3) 0.043(4) -0.006(3) -0.007(3) -0.003(2)
O8 0.008(3) 0.006(2) 0.014(3) 0.001(2) -0.005(2) -0.003(2)
O9 0.007(3) 0.010(3) 0.024(3) 0.004(2) -0.004(2) -0.006(2)
N1 0.009(3) 0.021(4) 0.017(3) 0.003(3) 0.000(3) -0.005(3)
N2 0.062(6) 0.037(5) 0.026(5) 0.016(4) -0.008(4) -0.012(5)
N3 0.011(3) 0.012(3) 0.024(4) 0.000(3) 0.005(3) -0.002(3)
N4 0.069(7) 0.044(5) 0.019(4) 0.004(4) 0.000(4) -0.012(5)
N5 0.071(7) 0.040(5) 0.020(4) 0.005(4) 0.000(4) -0.010(5)
N6 0.045(5) 0.049(5) 0.020(4) 0.002(4) -0.007(4) -0.011(4)
C1 0.006(3) 0.014(3) 0.011(4) 0.003(3) -0.002(3) -0.003(3)
C2 0.013(3) 0.010(3) 0.006(4) 0.000(3) -0.003(3) -0.005(3)
C3 0.014(4) 0.007(3) 0.013(4) 0.002(3) -0.006(3) -0.002(3)
C5 0.007(4) 0.010(3) 0.014(4) 0.002(3) -0.004(3) -0.004(3)
C6 0.011(3) 0.009(3) 0.009(4) 0.000(3) -0.004(3) -0.002(3)
C7 0.010(3) 0.008(4) 0.014(4) 0.002(3) -0.003(3) -0.002(3)
C9 0.010(4) 0.012(3) 0.014(4) 0.004(3) -0.004(3) -0.003(3)
C10 0.025(5) 0.026(5) 0.023(4) 0.008(4) -0.008(4) -0.012(4)
C11 0.034(6) 0.025(5) 0.029(5) 0.013(4) -0.012(4) -0.010(4)
C12 0.035(6) 0.028(5) 0.025(4) 0.008(4) -0.002(4) -0.011(4)
C13 0.037(6) 0.029(5) 0.024(4) 0.001(4) -0.007(4) -0.013(4)
C14 0.035(5) 0.020(5) 0.021(4) 0.002(3) 0.000(4) -0.013(4)
C15 0.040(6) 0.036(5) 0.018(4) 0.006(4) -0.001(4) -0.013(5)
C16 0.034(5) 0.030(5) 0.029(4) -0.006(4) 0.009(4) -0.023(4)
C17 0.039(6) 0.029(5) 0.032(5) 0.003(4) 0.005(4) -0.013(5)
C18 0.018(5) 0.036(5) 0.023(4) 0.000(4) 0.000(4) -0.003(4)
C19 0.040(6) 0.036(5) 0.028(5) -0.004(4) 0.000(4) -0.015(5)
C20 0.037(6) 0.015(4) 0.028(4) -0.001(4) 0.001(4) -0.008(4)
C21 0.041(6) 0.032(5) 0.023(5) 0.001(4) 0.001(4) 0.003(5)
C22 0.049(7) 0.032(6) 0.028(5) 0.002(4) -0.007(5) -0.004(5)
C23 0.031(5) 0.036(5) 0.026(5) 0.005(4) -0.008(4) -0.001(4)
C24 0.048(7) 0.034(6) 0.026(5) 0.004(4) -0.009(5) -0.012(5)
C25 0.053(7) 0.045(6) 0.026(5) 0.007(4) -0.003(5) -0.019(5)
C26 0.059(8) 0.047(7) 0.032(5) 0.002(5) -0.016(5) -0.018(6)
C27 0.050(7) 0.037(6) 0.037(5) 0.011(4) -0.004(5) -0.020(5)
O1AA 0.037(8) 0.039(9) 0.046(9) -0.019(7) -0.002(7) -0.013(7)
C1AA 0.12(3) 0.16(3) 0.055(15) -0.016(15) -0.010(15) -0.12(3)
O0AA 0.123(10) 0.121(9) 0.049(6) -0.013(6) 0.006(6) -0.082(8)
C0AA 0.061(8) 0.081(9) 0.050(7) -0.013(6) 0.013(6) -0.065(8)
O10 0.013(3) 0.023(3) 0.023(3) -0.004(3) 0.000(3) -0.009(3)
O11 0.021(4) 0.027(4) 0.060(5) -0.016(3) -0.003(3) -0.009(3)

loop_
_atom_type_symbol
_atom_type_description
_atom_type_scat_dispersion_real
_atom_type_scat_dispersion_imag
_atom_type_scat_source
C C 0.0033 0.0016 'International Tables Vol C Tables 4.2.6.8 and 6.1.1.4'
H H 0.0000 0.0000 'International Tables Vol C Tables 4.2.6.8 and 6.1.1.4'
N N 0.0061 0.0033 'International Tables Vol C Tables 4.2.6.8 and 6.1.1.4'
O O 0.0106 0.0060 'International Tables Vol C Tables 4.2.6.8 and 6.1.1.4'
Zn Zn 0.2839 1.4301 'International Tables Vol C Tables 4.2.6.8 and 6.1.1.4'

loop_
_geom_angle_atom_site_label_1
_geom_angle_atom_site_label_2
_geom_angle_atom_site_label_3
_geom_angle
_geom_angle_site_symmetry_1
_geom_angle_site_symmetry_3
O1 Zn1 O6 107.4(2) . 1_455
O1 Zn1 N1 95.8(2) . .
O6 Zn1 N1 95.5(2) 1_455 .
O8 Zn1 O1 114.7(2) . .
O8 Zn1 O6 131.4(2) . 1_455
O8 Zn1 N1 103.0(2) . .
O2 Zn2 O4 169.6(2) . 1_545
O2 Zn2 O7 85.4(2) . .
O2 Zn2 O8 91.7(2) . .
O2 Zn2 O9 83.9(2) . .
O2 Zn2 N3 95.0(2) . .
O4 Zn2 O7 88.9(2) 1_545 .
O4 Zn2 O8 92.5(2) 1_545 .
O4 Zn2 O9 87.5(2) 1_545 .
O4 Zn2 N3 94.2(2) 1_545 .
O7 Zn2 O9 89.8(2) . .
O8 Zn2 O7 169.7(2) . .
O8 Zn2 O9 80.03(19) . .
O8 Zn2 N3 93.3(2) . .
N3 Zn2 O7 96.8(3) . .
N3 Zn2 O9 173.2(2) . .
O3 Zn3 Zn2 80.17(14) 2_677 2_667
O3 Zn3 Zn2 99.83(14) 1_545 2_667
O3 Zn3 O3 180.0(3) 2_677 1_545
O3 Zn3 O9 91.9(2) 2_677 2_667
O3 Zn3 O9 91.9(2) 1_545 .
O3 Zn3 O9 88.1(2) 1_545 2_667
O3 Zn3 O9 88.1(2) 2_677 .
O8 Zn3 Zn2 137.97(14) . 2_667
O8 Zn3 Zn2 42.03(14) 2_667 2_667
O8 Zn3 O3 96.6(2) 2_667 2_677
O8 Zn3 O3 96.6(2) . 1_545
O8 Zn3 O3 83.4(2) . 2_677
O8 Zn3 O3 83.4(2) 2_667 1_545
O8 Zn3 O8 180.0 . 2_667
O8 Zn3 O9 96.6(2) . 2_667
O8 Zn3 O9 83.4(2) . .
O8 Zn3 O9 96.6(2) 2_667 .
O8 Zn3 O9 83.4(2) 2_667 2_667
O9 Zn3 Zn2 133.94(15) . 2_667
O9 Zn3 Zn2 46.06(15) 2_667 2_667
O9 Zn3 O9 180.0(3) 2_667 .
C1 O1 Zn1 119.5(5) . .
C1 O2 Zn2 151.3(5) . .
C8 O3 Zn3 124.2(5) . 1_565
C8 O4 Zn2 133.7(5) . 1_565
C9 O6 Zn1 110.0(5) . 1_655
Zn1 O8 Zn2 115.4(2) . .
Zn1 O8 Zn3 111.0(2) . .
Zn3 O8 Zn2 96.8(2) . .
Zn3 O9 Zn2 90.6(2) . .
C10 N1 Zn1 121.4(6) . .
C14 N1 Zn1 120.2(6) . .
C14 N1 C10 118.4(8) . .
C15 N2 N2 112.1(12) . 2_676
C16 N3 Zn2 121.3(6) . .
C16 N3 C20 117.0(8) . .
C20 N3 Zn2 121.0(6) . .
C21 N4 N5 111.4(9) . .
C22 N5 N4 110.9(10) . .
C25 N6 C26 116.8(9) . .
O1 C1 O2 124.4(7) . .
O1 C1 C2 119.0(7) . .
O2 C1 C2 116.6(6) . .
C3 C2 C1 122.1(7) . .
C3 C2 C7 120.5(7) . .
C7 C2 C1 117.4(6) . .
C4 C3 C2 118.8(7) . .
C3 C4 C5 120.3(7) . .
C3 C4 C8 122.8(7) . .
C5 C4 C8 116.9(6) . .
C6 C5 C4 121.0(7) . .
C5 C6 C7 119.6(7) . .
C5 C6 C9 121.5(7) . .
C7 C6 C9 118.9(7) . .
C6 C7 C2 119.7(7) . .
O3 C8 C4 117.7(6) . .
O4 C8 O3 126.5(7) . .
O4 C8 C4 115.8(6) . .
O5 C9 O6 122.1(7) . .
O5 C9 C6 120.7(7) . .
O6 C9 C6 117.3(7) . .
N1 C10 C11 121.7(9) . .
C10 C11 C12 119.8(9) . .
C11 C12 C15 122.3(9) . .
C13 C12 C11 117.6(9) . .
C13 C12 C15 120.1(10) . .
C12 C13 C14 119.8(9) . .
N1 C14 C13 122.7(8) . .
N2 C15 C12 122.6(10) . .
N3 C16 C17 123.5(9) . .
C16 C17 C18 119.6(9) . .
C17 C18 C21 121.3(10) . .
C19 C18 C17 117.2(9) . .
C19 C18 C21 121.4(10) . .
C20 C19 C18 120.0(10) . .
N3 C20 C19 122.7(9) . .
N4 C21 C18 119.4(10) . .
N5 C22 C23 119.1(11) . .
C24 C23 C22 121.2(10) . .
C24 C23 C27 117.8(9) . .
C27 C23 C22 121.0(10) . .
C25 C24 C23 118.8(10) . .
N6 C25 C24 124.4(11) . .
N6 C26 C27 124.0(11) . .
C26 C27 C23 118.2(10) . .

loop_
_geom_bond_atom_site_label_1
_geom_bond_atom_site_label_2
_geom_bond_distance
_geom_bond_site_symmetry_2
Zn1 O1 1.986(5) .
Zn1 O6 1.997(5) 1_455
Zn1 O8 1.970(5) .
Zn1 N1 2.133(7) .
Zn2 O2 2.027(5) .
Zn2 O4 2.027(5) 1_545
Zn2 O7 2.118(5) .
Zn2 O8 2.099(5) .
Zn2 O9 2.242(5) .
Zn2 N3 2.102(7) .
Zn3 O3 2.075(5) 2_677
Zn3 O3 2.075(5) 1_545
Zn3 O8 2.062(5) .
Zn3 O8 2.062(5) 2_667
Zn3 O9 2.138(5) 2_667
Zn3 O9 2.138(5) .
O1 C1 1.252(9) .
O2 C1 1.252(9) .
O3 C8 1.263(9) .
O4 C8 1.251(9) .
O5 C9 1.240(9) .
O6 C9 1.274(9) .
N1 C10 1.345(11) .
N1 C14 1.332(11) .
N2 N2 1.426(16) 2_676
N2 C15 1.264(12) .
N3 C16 1.341(11) .
N3 C20 1.345(11) .
N4 N5 1.443(12) .
N4 C21 1.268(13) .
N5 C22 1.271(13) .
N6 C25 1.329(14) .
N6 C26 1.342(14) .
C1 C2 1.505(10) .
C2 C3 1.390(10) .
C2 C7 1.401(10) .
C3 C4 1.380(10) .
C4 C5 1.391(10) .
C4 C8 1.512(10) .
C5 C6 1.369(10) .
C6 C7 1.382(11) .
C6 C9 1.510(10) .
C10 C11 1.373(13) .
C11 C12 1.405(14) .
C12 C13 1.365(13) .
C12 C15 1.456(13) .
C13 C14 1.379(13) .
C16 C17 1.373(13) .
C17 C18 1.387(14) .
C18 C19 1.386(14) .
C18 C21 1.459(13) .
C19 C20 1.378(13) .
C22 C23 1.458(14) .
C23 C24 1.391(14) .
C23 C27 1.410(15) .
C24 C25 1.382(14) .
C26 C27 1.386(15) .
O1AA C1AA 1.469(17) .
O0AA C0AA 1.391(14) .
